data_7109567
loop_
_publ_author_name
'Stephen G. Davies'
'Ai M. Fletcher'
'Paul M. Roberts'
'James E. Thomson'
'Charlotte M. Zammit'

_publ_section_title
;
 Asymmetric syntheses of enantiopure C(5)-substituted transpentacins via
 diastereoselective Ireland-Claisen rearrangements
;
_journal_name_full Chem.Commun.
_journal_page_first 7037
_journal_paper_doi 10.1039/c3cc43250e
_journal_volume 49
_journal_year 2013
_chemical_absolute_configuration ad
_chemical_formula_moiety 'C13 H18 B1 F4 N1 O2'
_chemical_formula_sum 'C13 H18 B F4 N O2'
_chemical_formula_weight 307.09
_space_group_IT_number 4
_symmetry_cell_setting monoclinic
_symmetry_space_group_name_Hall 'P 2yb'
_symmetry_space_group_name_H-M 'P 1 21 1'
_atom_sites_solution_hydrogens difmap
_atom_sites_solution_primary direct
_cell_angle_alpha 90
_cell_angle_beta 90.531(3)
_cell_angle_gamma 90
_cell_formula_units_Z 2
_cell_length_a 5.5150(2)
_cell_length_b 7.6423(3)
_cell_length_c 17.2563(6)
_cell_measurement_reflns_used 2014
_cell_measurement_temperature 150
_cell_measurement_theta_max 76
_cell_measurement_theta_min 5
_cell_volume 727.27(5)
_computing_cell_refinement 'CrysAlis, (Oxford Diffraction, 2002)'
_computing_data_collection 'SuperNova, (Oxford Diffraction, 2010)'
_computing_data_reduction 'CrysAlis, (Oxford Diffraction, 2002)'
_computing_molecular_graphics 'CAMERON (Watkin et al., 1996)'
_computing_publication_material 'CRYSTALS (Betteridge et al., 2003)'
_computing_structure_refinement 'CRYSTALS (Betteridge et al., 2003)'
_computing_structure_solution 'SIR92 (Altomare et al., 1994)'
_diffrn_ambient_temperature 150
_diffrn_measured_fraction_theta_full 0.929
_diffrn_measured_fraction_theta_max 0.920
_diffrn_measurement_device Area
_diffrn_measurement_device_type 'Oxford Diffraction SuperNova'
_diffrn_measurement_method \w
_diffrn_radiation_monochromator graphite
_diffrn_radiation_type 'Cu K\a'
_diffrn_radiation_wavelength 1.54180
_diffrn_reflns_av_R_equivalents 0.012
_diffrn_reflns_limit_h_max 6
_diffrn_reflns_limit_h_min -6
_diffrn_reflns_limit_k_max 7
_diffrn_reflns_limit_k_min -9
_diffrn_reflns_limit_l_max 21
_diffrn_reflns_limit_l_min -12
_diffrn_reflns_number 3004
_diffrn_reflns_theta_full 26.671
_diffrn_reflns_theta_max 76.203
_diffrn_reflns_theta_min 5.126
_diffrn_standards_number 0
_exptl_absorpt_coefficient_mu 1.099
_exptl_absorpt_correction_T_max 0.79
_exptl_absorpt_correction_T_min 0.73
_exptl_absorpt_correction_type multi-scan
_exptl_absorpt_process_details 'CrysAlis, (Oxford Diffraction, 2002)'
_exptl_crystal_colour colourless
_exptl_crystal_density_diffrn 1.402
_exptl_crystal_density_method 'not measured'
_exptl_crystal_description block
_exptl_crystal_F_000 320
_exptl_crystal_size_max 0.270
_exptl_crystal_size_mid 0.230
_exptl_crystal_size_min 0.220
_refine_diff_density_max 0.22
_refine_diff_density_min -0.18
_refine_ls_abs_structure_details 'Flack (1983), 545 Friedel-pairs'
_refine_ls_abs_structure_Flack -0.03(16)
_refine_ls_extinction_method None
_refine_ls_goodness_of_fit_ref 1.0004
_refine_ls_hydrogen_treatment constr
_refine_ls_matrix_type full
_refine_ls_number_parameters 191
_refine_ls_number_reflns 2038
_refine_ls_number_restraints 1
_refine_ls_R_factor_all 0.0362
_refine_ls_R_factor_gt 0.0352
_refine_ls_shift/su_max 0.0001332
_refine_ls_shift/su_mean 0.0000137
_refine_ls_structure_factor_coef Fsqd
_refine_ls_weighting_details
;
 Method= Modified Sheldrick 
 w=1/[\s^2^(F^2^) + ( 0.05P)^2^ + 0.27P] 
 ,where P=(max(Fo^2^,0) + 2Fc^2^)/3 
;
_refine_ls_weighting_scheme calc
_refine_ls_wR_factor_all 0.0921
_refine_ls_wR_factor_gt 0.0912
_refine_ls_wR_factor_ref 0.0921
_reflns_limit_h_max 6
_reflns_limit_h_min -6
_reflns_limit_k_max 7
_reflns_limit_k_min -9
_reflns_limit_l_max 21
_reflns_limit_l_min 0
_reflns_number_gt 1978
_reflns_number_total 2045
_reflns_threshold_expression I>2.0\s(I)
_oxford_diffrn_Wilson_B_factor 2.52
_oxford_diffrn_Wilson_scale 0.00
_oxford_refine_ls_r_factor_ref 0.0362
_oxford_refine_ls_scale 16.0(12)
_oxford_reflns_number_all 2038
_oxford_reflns_threshold_expression_ref I>-3.0\s(I)
_cod_data_source_file c3cc43250e.txt
_cod_data_source_block 30.HBF4
_cod_depositor_comments
;
The following automatic conversions were performed:

'_atom_sites_solution_primary' value 'Direct' changed to 'direct'
according to the built-in table from CIF Core dictionary named
'cif_core.dic' version 2.4.1 from 2010-06-29.

Automatic conversion script
Id: cif_fix_values 1891 2012-01-12 08:04:46Z andrius 
;
_cod_original_formula_sum 'C13 H18 B1 F4 N1 O2'
_cod_database_code 7109567

loop_
_symmetry_equiv_pos_as_xyz
x,y,z
-x,y+1/2,-z

loop_
_atom_site_label
_atom_site_type_symbol
_atom_site_fract_x
_atom_site_fract_y
_atom_site_fract_z
_atom_site_U_iso_or_equiv
_atom_site_occupancy
_atom_site_adp_type
_atom_site_refinement_flags_posn
F1 F 0.5149(3) 0.6596(2) 0.09458(9) 0.0454 1.0000 Uani .
B2 B 0.4946(4) 0.8287(4) 0.06579(14) 0.0302 1.0000 Uani .
F3 F 0.2677(3) 0.8437(3) 0.03319(12) 0.0673 1.0000 Uani .
F4 F 0.5113(4) 0.9488(3) 0.12428(12) 0.0751 1.0000 Uani .
F5 F 0.6740(5) 0.8521(3) 0.01272(15) 0.0972 1.0000 Uani .
O6 O 0.5052(2) 0.5889(2) 0.26989(8) 0.0254 1.0000 Uani .
C7 C 0.2836(3) 0.5849(3) 0.23750(10) 0.0213 1.0000 Uani .
O8 O 0.1434(3) 0.7051(2) 0.23897(9) 0.0299 1.0000 Uani .
C9 C 0.2337(3) 0.4128(3) 0.19843(10) 0.0211 1.0000 Uani .
C10 C 0.2169(4) 0.2471(3) 0.25218(12) 0.0252 1.0000 Uani .
C11 C 0.2033(4) 0.2893(3) 0.33755(11) 0.0256 1.0000 Uani .
C12 C 0.0120(4) 0.3858(3) 0.36780(13) 0.0324 1.0000 Uani .
C13 C 0.0068(5) 0.4340(3) 0.44490(14) 0.0392 1.0000 Uani .
C14 C 0.1966(5) 0.3848(4) 0.49454(13) 0.0437 1.0000 Uani .
C15 C 0.3848(5) 0.2864(4) 0.46557(14) 0.0423 1.0000 Uani .
C16 C 0.3887(4) 0.2382(3) 0.38791(14) 0.0356 1.0000 Uani .
C17 C -0.0063(4) 0.1450(3) 0.22000(13) 0.0345 1.0000 Uani .
C18 C -0.0605(4) 0.2225(3) 0.13988(13) 0.0317 1.0000 Uani .
C19 C -0.0084(3) 0.4144(3) 0.15423(10) 0.0220 1.0000 Uani .
N20 N 0.0035(3) 0.5222(2) 0.08210(9) 0.0248 1.0000 Uani .
C21 C 0.5699(4) 0.7529(3) 0.30598(14) 0.0347 1.0000 Uani .
H91 H 0.3600 0.3956 0.1606 0.0265 1.0000 Uiso R
H101 H 0.3649 0.1729 0.2431 0.0324 1.0000 Uiso R
H121 H -0.1238 0.4183 0.3323 0.0405 1.0000 Uiso R
H131 H -0.1226 0.4996 0.4650 0.0471 1.0000 Uiso R
H141 H 0.1973 0.4169 0.5482 0.0504 1.0000 Uiso R
H151 H 0.5095 0.2502 0.5002 0.0555 1.0000 Uiso R
H161 H 0.5234 0.1702 0.3673 0.0435 1.0000 Uiso R
H171 H -0.1419 0.1667 0.2542 0.0421 1.0000 Uiso R
H172 H 0.0301 0.0190 0.2176 0.0419 1.0000 Uiso R
H181 H -0.2280 0.2020 0.1228 0.0411 1.0000 Uiso R
H182 H 0.0520 0.1773 0.0995 0.0409 1.0000 Uiso R
H191 H -0.1324 0.4645 0.1899 0.0274 1.0000 Uiso R
H211 H 0.7316 0.7431 0.3303 0.0558 1.0000 Uiso R
H213 H 0.4513 0.7795 0.3466 0.0569 1.0000 Uiso R
H212 H 0.5727 0.8458 0.2660 0.0569 1.0000 Uiso R
H203 H 0.1231 0.4776 0.0511 0.0402 1.0000 Uiso R
H201 H -0.1390 0.5137 0.0574 0.0388 1.0000 Uiso R
H202 H 0.0336 0.6359 0.0948 0.0389 1.0000 Uiso R

loop_
_atom_site_aniso_label
_atom_site_aniso_U_11
_atom_site_aniso_U_22
_atom_site_aniso_U_33
_atom_site_aniso_U_23
_atom_site_aniso_U_13
_atom_site_aniso_U_12
F1 0.0344(8) 0.0402(9) 0.0618(9) 0.0216(7) 0.0062(6) 0.0050(6)
B2 0.0289(12) 0.0293(13) 0.0323(12) 0.0070(10) -0.0010(9) -0.0037(10)
F3 0.0599(10) 0.0489(11) 0.0924(14) 0.0185(10) -0.0403(10) -0.0003(9)
F4 0.0969(15) 0.0621(13) 0.0660(11) -0.0163(10) -0.0013(10) -0.0342(11)
F5 0.1073(17) 0.0720(16) 0.1137(17) 0.0337(13) 0.0771(14) 0.0034(14)
O6 0.0243(7) 0.0237(7) 0.0281(6) -0.0025(6) -0.0055(5) -0.0004(6)
C7 0.0232(9) 0.0193(9) 0.0212(8) 0.0025(7) 0.0012(6) -0.0013(8)
O8 0.0277(8) 0.0189(7) 0.0431(8) -0.0031(6) -0.0030(6) 0.0027(6)
C9 0.0197(9) 0.0178(9) 0.0260(8) 0.0010(7) 0.0004(6) 0.0007(8)
C10 0.0271(10) 0.0170(10) 0.0317(10) 0.0028(8) 0.0025(8) 0.0023(8)
C11 0.0273(10) 0.0192(10) 0.0305(10) 0.0056(8) 0.0017(7) -0.0003(8)
C12 0.0350(11) 0.0279(12) 0.0344(10) 0.0050(9) 0.0028(8) 0.0037(9)
C13 0.0472(14) 0.0331(13) 0.0376(11) 0.0038(10) 0.0103(9) 0.0043(11)
C14 0.0593(16) 0.0426(15) 0.0292(10) 0.0057(10) -0.0007(10) -0.0094(13)
C15 0.0424(13) 0.0512(16) 0.0333(11) 0.0123(11) -0.0053(10) -0.0047(12)
C16 0.0316(12) 0.0378(13) 0.0373(11) 0.0118(10) 0.0008(9) 0.0022(10)
C17 0.0401(13) 0.0210(10) 0.0423(12) 0.0017(9) 0.0004(10) -0.0082(9)
C18 0.0346(12) 0.0224(10) 0.0378(11) -0.0033(9) -0.0022(9) -0.0076(9)
C19 0.0201(9) 0.0201(9) 0.0257(8) -0.0004(7) 0.0012(6) -0.0008(8)
N20 0.0230(8) 0.0241(9) 0.0273(8) -0.0006(6) -0.0033(6) -0.0007(7)
C21 0.0369(12) 0.0304(12) 0.0368(11) -0.0083(9) -0.0068(9) -0.0054(10)

loop_
_atom_type_symbol
_atom_type_scat_dispersion_real
_atom_type_scat_dispersion_imag
_atom_type_scat_Cromer_Mann_a1
_atom_type_scat_Cromer_Mann_b1
_atom_type_scat_Cromer_Mann_a2
_atom_type_scat_Cromer_Mann_b2
_atom_type_scat_Cromer_Mann_a3
_atom_type_scat_Cromer_Mann_b3
_atom_type_scat_Cromer_Mann_a4
_atom_type_scat_Cromer_Mann_b4
_atom_type_scat_Cromer_Mann_c
_atom_type_scat_source
C 0.0181 0.0091 2.3100 20.8439 1.0200 10.2075 1.5886 0.5687 0.8650 51.6512 0.2156 'International Tables Vol C 4.2.6.8 and 6.1.1.4'
H 0.0000 0.0000 0.4930 10.5109 0.3229 26.1257 0.1402 3.1424 0.0408 57.7998 0.0030 'International Tables Vol C 4.2.6.8 and 6.1.1.4'
B 0.0090 0.0039 2.0545 23.2185 1.3326 1.0210 1.0979 60.3498 0.7068 0.1403 -0.1932 'International Tables Vol C 4.2.6.8 and 6.1.1.4'
F 0.0727 0.0534 3.5392 10.2825 2.6412 4.2944 1.5170 0.2615 1.0243 26.1476 0.2776 'International Tables Vol C 4.2.6.8 and 6.1.1.4'
N 0.0311 0.0180 12.2126 0.0057 3.1322 9.8933 2.0125 28.9975 1.1663 0.5826 -11.5290 'International Tables Vol C 4.2.6.8 and 6.1.1.4'
O 0.0492 0.0322 3.0485 13.2771 2.2868 5.7011 1.5463 0.3239 0.8670 32.9089 0.2508 'International Tables Vol C 4.2.6.8 and 6.1.1.4'

loop_
_geom_angle_atom_site_label_1
_geom_angle_atom_site_label_2
_geom_angle_atom_site_label_3
_geom_angle
_geom_angle_publ_flag
F1 B2 F3 107.1(2) yes
F1 B2 F4 110.9(2) yes
F3 B2 F4 107.5(2) yes
F1 B2 F5 107.8(2) yes
F3 B2 F5 112.2(2) yes
F4 B2 F5 111.3(2) yes
C7 O6 C21 114.90(16) yes
O6 C7 O8 123.95(19) yes
O6 C7 C9 111.74(17) yes
O8 C7 C9 124.31(17) yes
C7 C9 C10 116.86(15) yes
C7 C9 C19 111.84(16) yes
C10 C9 C19 104.15(15) yes
C7 C9 H91 106.9 no
C10 C9 H91 109.6 no
C19 C9 H91 107.1 no
C9 C10 C11 113.99(16) yes
C9 C10 C17 104.11(15) yes
C11 C10 C17 114.14(18) yes
C9 C10 H101 108.0 no
C11 C10 H101 108.7 no
C17 C10 H101 107.6 no
C10 C11 C12 121.56(18) yes
C10 C11 C16 120.4(2) yes
C12 C11 C16 118.0(2) yes
C11 C12 C13 121.6(2) yes
C11 C12 H121 118.0 no
C13 C12 H121 120.3 no
C12 C13 C14 119.8(2) yes
C12 C13 H131 121.3 no
C14 C13 H131 118.9 no
C13 C14 C15 119.1(2) yes
C13 C14 H141 121.3 no
C15 C14 H141 119.6 no
C14 C15 C16 120.8(2) yes
C14 C15 H151 118.3 no
C16 C15 H151 120.8 no
C11 C16 C15 120.6(2) yes
C11 C16 H161 118.6 no
C15 C16 H161 120.7 no
C10 C17 C18 105.99(18) yes
C10 C17 H171 108.0 no
C18 C17 H171 109.7 no
C10 C17 H172 110.1 no
C18 C17 H172 112.2 no
H171 C17 H172 110.6 no
C17 C18 C19 101.07(17) yes
C17 C18 H181 112.6 no
C19 C18 H181 112.4 no
C17 C18 H182 112.3 no
C19 C18 H182 109.3 no
H181 C18 H182 108.9 no
C9 C19 C18 103.72(16) yes
C9 C19 N20 111.99(15) yes
C18 C19 N20 114.03(16) yes
C9 C19 H191 107.1 no
C18 C19 H191 110.0 no
N20 C19 H191 109.7 no
C19 N20 H203 108.5 no
C19 N20 H201 108.2 no
H203 N20 H201 109.2 no
C19 N20 H202 109.5 no
H203 N20 H202 111.4 no
H201 N20 H202 109.9 no
O6 C21 H211 109.7 no
O6 C21 H213 108.9 no
H211 C21 H213 108.4 no
O6 C21 H212 109.1 no
H211 C21 H212 109.3 no
H213 C21 H212 111.3 no

loop_
_geom_bond_atom_site_label_1
_geom_bond_atom_site_label_2
_geom_bond_distance
_geom_bond_publ_flag
F1 B2 1.389(3) yes
B2 F3 1.372(3) yes
B2 F4 1.367(3) yes
B2 F5 1.366(3) yes
O6 C7 1.340(2) yes
O6 C21 1.442(3) yes
C7 O8 1.201(3) yes
C7 C9 1.502(3) yes
C9 C10 1.573(3) yes
C9 C19 1.531(2) yes
C9 H91 0.969 no
C10 C11 1.511(3) yes
C10 C17 1.556(3) yes
C10 H101 1.007 no
C11 C12 1.393(3) yes
C11 C16 1.392(3) yes
C12 C13 1.381(3) yes
C12 H121 0.995 no
C13 C14 1.398(4) yes
C13 H131 0.941 no
C14 C15 1.380(4) yes
C14 H141 0.958 no
C15 C16 1.390(4) yes
C15 H151 0.947 no
C16 H161 0.976 no
C17 C18 1.531(3) yes
C17 H171 0.971 no
C17 H172 0.984 no
C18 C19 1.514(3) yes
C18 H181 0.979 no
C18 H182 1.000 no
C19 N20 1.494(3) yes
C19 H191 1.001 no
N20 H203 0.919 no
N20 H201 0.893 no
N20 H202 0.912 no
C21 H211 0.985 no
C21 H213 0.985 no
C21 H212 0.990 no

loop_
_geom_hbond_atom_site_label_D
_geom_hbond_atom_site_label_H
_geom_hbond_atom_site_label_A
_geom_hbond_site_symmetry_A
_geom_hbond_angle_DHA
_geom_hbond_distance_DH
_geom_hbond_distance_HA
_geom_hbond_distance_DA
_geom_hbond_publ_flag
C17 H172 O8 1_545 168.77(6) 0.984 2.506 3.477(3) yes
